data_4339841
loop_
_publ_author_name
'Yang, Guo-Dong'
'Dai, Jing-Cao'
'Lian, Yun-Xia'
'Wu, Wen-Shi'
'Lin, Jian-Ming'
'Hu, Sheng-Min'
'Sheng, Tian-Lu'
'Fu, Zhi-Yong'
'Wu, Xin-Tao'

_publ_section_title
;
 [Ph(3)PCH(2)Ph](2)[Zn(3)(tp)(3)Cl(2)] and Ni(3)(tma)(2)(H(2)O)(8): two
 unusual claylike frameworks of metal-polycarboxylate coordination
 polymers (tp = terephthalate, tma = trimesate).
;
_journal_issue 19
_journal_name_full 'Inorganic chemistry'
_journal_page_first 7910
_journal_page_last 7916
_journal_paper_doi 10.1021/ic700882n
_journal_volume 46
_journal_year 2007
_chemical_formula_sum 'C74 H56 Cl2 O12 P2 Zn3'
_chemical_formula_weight 1466.14
_chemical_name_systematic
; 
 ? 
;
_space_group_IT_number 14
_symmetry_cell_setting monoclinic
_symmetry_space_group_name_Hall '-P 2ybc'
_symmetry_space_group_name_H-M 'P 1 21/c 1'
_atom_sites_solution_hydrogens geom
_atom_sites_solution_primary direct
_atom_sites_solution_secondary difmap
_audit_creation_method SHELXL-97
_cell_angle_alpha 90.00
_cell_angle_beta 99.486(4)
_cell_angle_gamma 90.00
_cell_formula_units_Z 2
_cell_length_a 18.9555(12)
_cell_length_b 10.2697(5)
_cell_length_c 17.0673(10)
_cell_measurement_reflns_used 8498
_cell_measurement_temperature 293(2)
_cell_measurement_theta_max 27.4835
_cell_measurement_theta_min 2.1781
_cell_volume 3277.0(3)
_computing_cell_refinement 'Crystalclear (Rigaku Corp., 2000)'
_computing_data_collection 'Crystalclear (Rigaku Corp., 2000)'
_computing_data_reduction 'Crystalclear (Rigaku Corp., 2000)'
_computing_molecular_graphics SHELXTL
_computing_publication_material SHELXTL
_computing_structure_refinement 'SHELXL-97 (Sheldrick, 1997)'
_computing_structure_solution 'SHELXS-97 (Sheldrick, 1990)'
_diffrn_ambient_temperature 293(2)
_diffrn_measured_fraction_theta_full 0.995
_diffrn_measured_fraction_theta_max 0.995
_diffrn_measurement_device_type 'Bruker P4'
_diffrn_measurement_method '\w scans'
_diffrn_radiation_monochromator graphite
_diffrn_radiation_source 'fine-focus sealed tube'
_diffrn_radiation_type MoK\a
_diffrn_radiation_wavelength 0.71073
_diffrn_reflns_av_R_equivalents 0.0258
_diffrn_reflns_av_sigmaI/netI 0.0299
_diffrn_reflns_limit_h_max 24
_diffrn_reflns_limit_h_min -24
_diffrn_reflns_limit_k_max 13
_diffrn_reflns_limit_k_min -9
_diffrn_reflns_limit_l_max 22
_diffrn_reflns_limit_l_min -22
_diffrn_reflns_number 23924
_diffrn_reflns_theta_full 27.48
_diffrn_reflns_theta_max 27.48
_diffrn_reflns_theta_min 2.48
_diffrn_standards_decay_% none
_diffrn_standards_interval_count none
_diffrn_standards_interval_time none
_diffrn_standards_number none
_exptl_absorpt_coefficient_mu 1.284
_exptl_absorpt_correction_T_max 1.0000
_exptl_absorpt_correction_T_min 0.8213
_exptl_absorpt_correction_type multi-scan
_exptl_absorpt_process_details 'Crystalclear (Rigaku Corp., 2000)'
_exptl_crystal_colour Colorless
_exptl_crystal_density_diffrn 1.486
_exptl_crystal_density_method 'not measured'
_exptl_crystal_description Prism
_exptl_crystal_F_000 1500
_exptl_crystal_size_max 0.54
_exptl_crystal_size_mid 0.15
_exptl_crystal_size_min 0.15
_refine_diff_density_max 0.580
_refine_diff_density_min -0.266
_refine_diff_density_rms 0.063
_refine_ls_extinction_method none
_refine_ls_goodness_of_fit_ref 1.009
_refine_ls_hydrogen_treatment mixed
_refine_ls_matrix_type full
_refine_ls_number_parameters 421
_refine_ls_number_reflns 7467
_refine_ls_number_restraints 0
_refine_ls_restrained_S_all 1.009
_refine_ls_R_factor_all 0.0418
_refine_ls_R_factor_gt 0.0367
_refine_ls_shift/su_max 0.001
_refine_ls_shift/su_mean 0.000
_refine_ls_structure_factor_coef Fsqd
_refine_ls_weighting_details 'calc w=1/[\s^2^(Fo^2^)+(0.0250P)^2^+5.9800P] where P=(Fo^2^+2Fc^2^)/3'
_refine_ls_weighting_scheme calc
_refine_ls_wR_factor_gt 0.0854
_refine_ls_wR_factor_ref 0.0878
_reflns_number_gt 6739
_reflns_number_total 7467
_reflns_threshold_expression >2sigma(I)
_cod_data_source_file ic700882n-file002.cif
_cod_data_source_block Compound_1
_cod_depositor_comments
;
The following automatic conversions were performed:

'_symmetry_cell_setting' value 'Monoclinic' changed to 'monoclinic'
according to
/usr/data/users/saulius/automatic-downloads/retrospective/ACS/lib/dictionaries/cif_core.dic
dictionary named 'cif_core.dic' version 2.4.2 from
2011-04-26.

'_exptl_absorpt_correction_type' value 'Multi-scan'
changed to 'multi-scan' according to
/usr/data/users/saulius/automatic-downloads/retrospective/ACS/lib/dictionaries/cif_core.dic
dictionary named 'cif_core.dic' version 2.4.2 from 2011-04-26.

Automatic conversion script
Id: cif_fix_values 2281 2013-09-26 08:29:07Z andrius 
;
_cod_original_sg_symbol_H-M P2(1)/c
_cod_database_code 4339841

loop_
_symmetry_equiv_pos_as_xyz
'x, y, z'
'-x, y+1/2, -z+1/2'
'-x, -y, -z'
'x, -y-1/2, z-1/2'

loop_
_atom_site_label
_atom_site_type_symbol
_atom_site_fract_x
_atom_site_fract_y
_atom_site_fract_z
_atom_site_U_iso_or_equiv
_atom_site_adp_type
_atom_site_occupancy
_atom_site_symmetry_multiplicity
_atom_site_calc_flag
_atom_site_refinement_flags
Zn1 Zn 0.315341(14) 0.57718(3) 0.456475(16) 0.02182(7) Uani 1 1 d .
Zn2 Zn 0.5000 0.5000 0.5000 0.02034(9) Uani 1 2 d S
Cl Cl 0.19587(3) 0.62181(8) 0.43457(4) 0.04056(17) Uani 1 1 d .
P P 0.16076(4) -0.08141(7) 0.24365(4) 0.02845(14) Uani 1 1 d .
O1 O 0.43340(10) 0.51263(19) 0.58896(10) 0.0318(4) Uani 1 1 d .
O2 O 0.31959(10) 0.45802(19) 0.54836(10) 0.0320(4) Uani 1 1 d .
O3 O 0.43080(10) 0.12148(18) 0.92562(10) 0.0318(4) Uani 1 1 d .
O4 O 0.33135(10) 0.02337(19) 0.86313(10) 0.0331(4) Uani 1 1 d .
O5 O 0.45786(10) 0.66330(17) 0.44067(10) 0.0301(4) Uani 1 1 d .
O6 O 0.35896(10) 0.75195(17) 0.47136(11) 0.0331(4) Uani 1 1 d .
C11 C 0.37974(13) 0.3592(3) 0.66574(14) 0.0272(5) Uani 1 1 d .
C12 C 0.32717(15) 0.2663(3) 0.66658(16) 0.0388(7) Uani 1 1 d .
H12 H 0.2901 0.2602 0.6237 0.047 Uiso 1 1 calc R
C13 C 0.32878(16) 0.1819(3) 0.73026(16) 0.0384(7) Uani 1 1 d .
H13 H 0.2936 0.1184 0.7291 0.046 Uiso 1 1 calc R
C14 C 0.38249(13) 0.1919(3) 0.79560(14) 0.0293(5) Uani 1 1 d .
C15 C 0.43484(16) 0.2859(3) 0.79558(17) 0.0461(8) Uani 1 1 d .
H15 H 0.4707 0.2946 0.8395 0.055 Uiso 1 1 calc R
C16 C 0.43432(16) 0.3673(3) 0.73060(18) 0.0463(8) Uani 1 1 d .
H16 H 0.4708 0.4278 0.7305 0.056 Uiso 1 1 calc R
C17 C 0.37844(13) 0.4496(2) 0.59601(14) 0.0257(5) Uani 1 1 d .
C18 C 0.38244(13) 0.1046(2) 0.86747(14) 0.0271(5) Uani 1 1 d .
C21 C 0.46265(13) 0.8842(2) 0.48144(15) 0.0268(5) Uani 1 1 d .
C22 C 0.53391(15) 0.8944(3) 0.4723(2) 0.0419(7) Uani 1 1 d .
H22 H 0.5569 0.8238 0.4536 0.050 Uiso 1 1 calc R
C26 C 0.42923(15) 0.9903(3) 0.5090(2) 0.0403(7) Uani 1 1 d .
H26 H 0.3815 0.9842 0.5150 0.048 Uiso 1 1 calc R
C27 C 0.42430(13) 0.7572(2) 0.46351(14) 0.0261(5) Uani 1 1 d .
C31 C 0.11062(14) 0.0050(3) 0.16126(15) 0.0301(5) Uani 1 1 d .
C32 C 0.14087(16) 0.0457(3) 0.09683(17) 0.0375(6) Uani 1 1 d .
H32 H 0.1885 0.0271 0.0944 0.045 Uiso 1 1 calc R
C33 C 0.09941(18) 0.1145(3) 0.03594(18) 0.0466(7) Uani 1 1 d .
H33 H 0.1192 0.1414 -0.0077 0.056 Uiso 1 1 calc R
C34 C 0.02891(18) 0.1433(3) 0.03995(17) 0.0444(7) Uani 1 1 d .
H34 H 0.0016 0.1895 -0.0011 0.053 Uiso 1 1 calc R
C35 C -0.00122(16) 0.1043(3) 0.10394(18) 0.0423(7) Uani 1 1 d .
H35 H -0.0488 0.1237 0.1062 0.051 Uiso 1 1 calc R
C36 C 0.03937(15) 0.0361(3) 0.16481(17) 0.0367(6) Uani 1 1 d .
H36 H 0.0193 0.0105 0.2085 0.044 Uiso 1 1 calc R
C41 C 0.18563(15) 0.0316(3) 0.32382(16) 0.0336(6) Uani 1 1 d .
C42 C 0.20621(18) -0.0111(3) 0.40136(18) 0.0463(8) Uani 1 1 d .
H42 H 0.2054 -0.0993 0.4134 0.056 Uiso 1 1 calc R
C43 C 0.2281(2) 0.0800(4) 0.4611(2) 0.0559(9) Uani 1 1 d .
H43 H 0.2418 0.0525 0.5133 0.067 Uiso 1 1 calc R
C44 C 0.22946(18) 0.2102(3) 0.4430(2) 0.0510(8) Uani 1 1 d .
H44 H 0.2451 0.2700 0.4830 0.061 Uiso 1 1 calc R
C45 C 0.2083(2) 0.2528(3) 0.3673(2) 0.0541(9) Uani 1 1 d .
H45 H 0.2087 0.3414 0.3559 0.065 Uiso 1 1 calc R
C46 C 0.18614(18) 0.1639(3) 0.30726(19) 0.0448(7) Uani 1 1 d .
H46 H 0.1715 0.1930 0.2555 0.054 Uiso 1 1 calc R
C51 C 0.23838(15) -0.1577(3) 0.21684(16) 0.0346(6) Uani 1 1 d .
C52 C 0.23275(17) -0.2244(3) 0.14522(18) 0.0414(7) Uani 1 1 d .
H52 H 0.1898 -0.2242 0.1099 0.050 Uiso 1 1 calc R
C53 C 0.29115(19) -0.2911(3) 0.1267(2) 0.0506(8) Uani 1 1 d .
H53 H 0.2877 -0.3351 0.0786 0.061 Uiso 1 1 calc R
C54 C 0.3543(2) -0.2923(4) 0.1793(2) 0.0641(11) Uani 1 1 d .
H54 H 0.3932 -0.3385 0.1671 0.077 Uiso 1 1 calc R
C55 C 0.3605(2) -0.2257(5) 0.2500(2) 0.0751(13) Uani 1 1 d .
H55 H 0.4037 -0.2261 0.2850 0.090 Uiso 1 1 calc R
C56 C 0.30246(17) -0.1580(4) 0.2693(2) 0.0559(9) Uani 1 1 d .
H56 H 0.3065 -0.1130 0.3171 0.067 Uiso 1 1 calc R
C60 C 0.10385(16) -0.2041(3) 0.27775(16) 0.0354(6) Uani 1 1 d .
H60A H 0.1295 -0.2430 0.3259 0.043 Uiso 1 1 calc R
H60B H 0.0619 -0.1614 0.2913 0.043 Uiso 1 1 calc R
C61 C 0.07944(17) -0.3118(3) 0.21908(16) 0.0383(6) Uani 1 1 d .
C62 C 0.01433(19) -0.3038(4) 0.16860(19) 0.0497(8) Uani 1 1 d .
H62 H -0.0142 -0.2304 0.1701 0.060 Uiso 1 1 calc R
C63 C -0.0089(2) -0.4037(4) 0.1160(2) 0.0684(12) Uani 1 1 d .
H63 H -0.0525 -0.3970 0.0821 0.082 Uiso 1 1 calc R
C64 C 0.0328(3) -0.5124(4) 0.1139(2) 0.0814(15) Uani 1 1 d .
H64 H 0.0175 -0.5795 0.0786 0.098 Uiso 1 1 calc R
C65 C 0.0974(3) -0.5221(4) 0.1643(3) 0.0753(13) Uani 1 1 d .
H65 H 0.1253 -0.5964 0.1629 0.090 Uiso 1 1 calc R
C66 C 0.1215(2) -0.4224(3) 0.2171(2) 0.0562(9) Uani 1 1 d .
H66 H 0.1652 -0.4296 0.2507 0.067 Uiso 1 1 calc R

loop_
_atom_site_aniso_label
_atom_site_aniso_U_11
_atom_site_aniso_U_22
_atom_site_aniso_U_33
_atom_site_aniso_U_23
_atom_site_aniso_U_13
_atom_site_aniso_U_12
Zn1 0.02307(14) 0.02059(14) 0.02107(13) 0.00057(10) 0.00145(10) -0.00310(10)
Zn2 0.02064(18) 0.02035(19) 0.01938(17) -0.00103(14) 0.00143(13) -0.00313(14)
Cl 0.0241(3) 0.0514(4) 0.0442(4) 0.0120(3) -0.0002(3) 0.0023(3)
P 0.0310(3) 0.0292(3) 0.0243(3) -0.0012(3) 0.0023(2) 0.0009(3)
O1 0.0351(10) 0.0381(10) 0.0242(8) 0.0009(8) 0.0107(7) -0.0056(8)
O2 0.0329(10) 0.0352(10) 0.0267(9) 0.0101(8) 0.0010(7) -0.0011(8)
O3 0.0368(10) 0.0305(10) 0.0257(9) 0.0079(7) -0.0020(7) 0.0078(8)
O4 0.0378(10) 0.0335(10) 0.0272(9) 0.0095(8) 0.0031(7) -0.0008(8)
O5 0.0408(10) 0.0188(8) 0.0300(9) 0.0005(7) 0.0038(8) -0.0005(7)
O6 0.0304(9) 0.0242(9) 0.0450(11) -0.0021(8) 0.0076(8) -0.0100(7)
C11 0.0257(12) 0.0327(13) 0.0232(11) 0.0075(10) 0.0041(9) 0.0017(10)
C12 0.0386(15) 0.0467(17) 0.0270(13) 0.0134(12) -0.0065(11) -0.0087(13)
C13 0.0414(15) 0.0409(16) 0.0295(13) 0.0123(12) -0.0042(11) -0.0125(13)
C14 0.0274(12) 0.0361(14) 0.0242(11) 0.0092(10) 0.0040(9) 0.0056(11)
C15 0.0356(15) 0.064(2) 0.0332(15) 0.0209(14) -0.0108(12) -0.0117(15)
C16 0.0366(15) 0.060(2) 0.0388(15) 0.0202(15) -0.0050(12) -0.0181(15)
C17 0.0301(12) 0.0264(12) 0.0213(11) 0.0011(9) 0.0064(9) 0.0008(10)
C18 0.0295(12) 0.0280(13) 0.0239(11) 0.0060(10) 0.0050(10) 0.0099(10)
C21 0.0274(12) 0.0191(11) 0.0337(13) -0.0010(10) 0.0045(10) -0.0050(9)
C22 0.0356(15) 0.0221(13) 0.073(2) -0.0108(13) 0.0232(14) -0.0014(11)
C26 0.0261(13) 0.0258(13) 0.072(2) -0.0061(13) 0.0160(13) -0.0042(11)
C27 0.0318(13) 0.0212(12) 0.0242(11) 0.0018(9) 0.0014(9) -0.0042(10)
C31 0.0318(13) 0.0291(13) 0.0283(12) -0.0018(10) 0.0013(10) 0.0020(11)
C32 0.0370(15) 0.0393(16) 0.0376(15) 0.0037(12) 0.0099(12) 0.0027(12)
C33 0.058(2) 0.0467(18) 0.0355(15) 0.0088(13) 0.0098(14) 0.0028(15)
C34 0.0548(19) 0.0407(17) 0.0331(14) 0.0019(13) -0.0059(13) 0.0113(14)
C35 0.0354(15) 0.0461(17) 0.0435(16) -0.0058(14) 0.0007(12) 0.0116(13)
C36 0.0374(15) 0.0393(16) 0.0347(14) -0.0024(12) 0.0100(12) 0.0043(12)
C41 0.0330(14) 0.0362(15) 0.0301(13) -0.0056(11) 0.0011(11) -0.0015(11)
C42 0.059(2) 0.0390(17) 0.0362(15) -0.0042(13) -0.0068(14) 0.0090(15)
C43 0.064(2) 0.059(2) 0.0379(16) -0.0115(15) -0.0118(15) 0.0100(18)
C44 0.0521(19) 0.050(2) 0.0475(18) -0.0203(15) -0.0015(15) -0.0057(16)
C45 0.066(2) 0.0396(18) 0.056(2) -0.0089(15) 0.0073(17) -0.0186(16)
C46 0.0566(19) 0.0383(16) 0.0383(15) -0.0009(13) 0.0043(14) -0.0124(14)
C51 0.0344(14) 0.0354(15) 0.0338(13) 0.0019(11) 0.0055(11) 0.0039(12)
C52 0.0431(16) 0.0417(17) 0.0392(15) -0.0021(13) 0.0065(13) 0.0007(13)
C53 0.057(2) 0.0490(19) 0.0502(18) -0.0036(15) 0.0231(16) 0.0068(16)
C54 0.051(2) 0.080(3) 0.066(2) 0.005(2) 0.0228(18) 0.026(2)
C55 0.044(2) 0.121(4) 0.058(2) -0.002(2) 0.0011(17) 0.033(2)
C56 0.0411(17) 0.083(3) 0.0414(17) -0.0087(17) -0.0008(14) 0.0159(18)
C60 0.0422(15) 0.0364(15) 0.0278(13) 0.0029(11) 0.0062(11) -0.0019(12)
C61 0.0516(17) 0.0344(15) 0.0300(13) 0.0027(11) 0.0097(12) -0.0117(13)
C62 0.058(2) 0.0495(19) 0.0394(16) 0.0035(14) 0.0015(14) -0.0158(16)
C63 0.087(3) 0.069(3) 0.0434(19) 0.0010(18) -0.0045(19) -0.040(2)
C64 0.142(5) 0.052(2) 0.050(2) -0.0128(19) 0.016(3) -0.039(3)
C65 0.125(4) 0.039(2) 0.065(3) -0.0060(18) 0.023(3) -0.001(2)
C66 0.075(2) 0.0385(18) 0.054(2) 0.0011(15) 0.0084(18) -0.0010(17)

loop_
_atom_type_symbol
_atom_type_description
_atom_type_scat_dispersion_real
_atom_type_scat_dispersion_imag
_atom_type_scat_source
C C 0.0033 0.0016 'International Tables Vol C Tables 4.2.6.8 and 6.1.1.4'
H H 0.0000 0.0000 'International Tables Vol C Tables 4.2.6.8 and 6.1.1.4'
O O 0.0106 0.0060 'International Tables Vol C Tables 4.2.6.8 and 6.1.1.4'
P P 0.1023 0.0942 'International Tables Vol C Tables 4.2.6.8 and 6.1.1.4'
Cl Cl 0.1484 0.1585 'International Tables Vol C Tables 4.2.6.8 and 6.1.1.4'
Zn Zn 0.2839 1.4301 'International Tables Vol C Tables 4.2.6.8 and 6.1.1.4'

loop_
_geom_angle_atom_site_label_1
_geom_angle_atom_site_label_2
_geom_angle_atom_site_label_3
_geom_angle
_geom_angle_site_symmetry_1
_geom_angle_site_symmetry_3
O4 Zn1 O6 117.70(8) 4_565 .
O4 Zn1 O2 109.02(8) 4_565 .
O6 Zn1 O2 119.88(8) . .
O4 Zn1 Cl 104.76(6) 4_565 .
O6 Zn1 Cl 102.82(6) . .
O2 Zn1 Cl 99.42(6) . .
O5 Zn2 O5 180.00(9) 3_666 .
O5 Zn2 O3 91.94(7) 3_666 2_656
O5 Zn2 O3 88.06(7) . 2_656
O5 Zn2 O3 88.06(7) 3_666 4_565
O5 Zn2 O3 91.94(7) . 4_565
O3 Zn2 O3 180.0 2_656 4_565
O5 Zn2 O1 94.23(7) 3_666 3_666
O5 Zn2 O1 85.77(7) . 3_666
O3 Zn2 O1 94.77(7) 2_656 3_666
O3 Zn2 O1 85.23(7) 4_565 3_666
O5 Zn2 O1 85.77(7) 3_666 .
O5 Zn2 O1 94.23(7) . .
O3 Zn2 O1 85.23(7) 2_656 .
O3 Zn2 O1 94.77(7) 4_565 .
O1 Zn2 O1 180.000(1) 3_666 .
C51 P C31 111.52(12) . .
C51 P C41 110.70(13) . .
C31 P C41 108.41(13) . .
C51 P C60 109.54(14) . .
C31 P C60 109.16(13) . .
C41 P C60 107.42(13) . .
C17 O1 Zn2 129.64(16) . .
C17 O2 Zn1 117.77(16) . .
C18 O3 Zn2 135.09(17) . 2_646
C18 O4 Zn1 121.06(16) . 4_566
C27 O5 Zn2 130.70(16) . .
C27 O6 Zn1 114.85(16) . .
C12 C11 C16 118.5(2) . .
C12 C11 C17 121.1(2) . .
C16 C11 C17 120.4(2) . .
C11 C12 C13 121.1(2) . .
C14 C13 C12 120.3(3) . .
C13 C14 C15 118.9(2) . .
C13 C14 C18 120.6(2) . .
C15 C14 C18 120.5(2) . .
C14 C15 C16 120.7(3) . .
C11 C16 C15 120.5(3) . .
O1 C17 O2 124.1(2) . .
O1 C17 C11 119.3(2) . .
O2 C17 C11 116.5(2) . .
O3 C18 O4 126.2(2) . .
O3 C18 C14 117.6(2) . .
O4 C18 C14 116.2(2) . .
C26 C21 C22 119.2(2) . .
C26 C21 C27 121.4(2) . .
C22 C21 C27 119.4(2) . .
C26 C22 C21 120.1(3) 3_676 .
C21 C26 C22 120.7(2) . 3_676
O5 C27 O6 123.7(2) . .
O5 C27 C21 118.6(2) . .
O6 C27 C21 117.6(2) . .
C32 C31 C36 119.6(3) . .
C32 C31 P 122.4(2) . .
C36 C31 P 118.0(2) . .
C31 C32 C33 119.4(3) . .
C34 C33 C32 120.3(3) . .
C35 C34 C33 120.6(3) . .
C34 C35 C36 119.6(3) . .
C35 C36 C31 120.4(3) . .
C42 C41 C46 119.5(3) . .
C42 C41 P 121.3(2) . .
C46 C41 P 119.1(2) . .
C41 C42 C43 119.2(3) . .
C44 C43 C42 120.2(3) . .
C45 C44 C43 120.9(3) . .
C44 C45 C46 119.8(3) . .
C45 C46 C41 120.4(3) . .
C56 C51 C52 120.0(3) . .
C56 C51 P 120.4(2) . .
C52 C51 P 119.5(2) . .
C53 C52 C51 119.8(3) . .
C54 C53 C52 120.0(3) . .
C53 C54 C55 120.5(3) . .
C54 C55 C56 120.1(3) . .
C51 C56 C55 119.6(3) . .
C61 C60 P 115.37(19) . .
C62 C61 C66 119.2(3) . .
C62 C61 C60 120.8(3) . .
C66 C61 C60 120.0(3) . .
C61 C62 C63 120.9(4) . .
C64 C63 C62 119.8(4) . .
C63 C64 C65 120.0(4) . .
C64 C65 C66 120.9(4) . .
C65 C66 C61 119.3(4) . .

loop_
_geom_bond_atom_site_label_1
_geom_bond_atom_site_label_2
_geom_bond_distance
_geom_bond_site_symmetry_2
Zn1 O4 1.9637(17) 4_565
Zn1 O6 1.9749(18) .
Zn1 O2 1.9803(17) .
Zn1 Cl 2.2802(7) .
Zn2 O5 2.0516(17) 3_666
Zn2 O5 2.0516(17) .
Zn2 O3 2.0832(17) 2_656
Zn2 O3 2.0832(17) 4_565
Zn2 O1 2.1325(17) 3_666
Zn2 O1 2.1325(17) .
P C51 1.792(3) .
P C31 1.796(3) .
P C41 1.797(3) .
P C60 1.816(3) .
O1 C17 1.249(3) .
O2 C17 1.270(3) .
O3 C18 1.247(3) .
O3 Zn2 2.0832(17) 2_646
O4 C18 1.271(3) .
O4 Zn1 1.9637(17) 4_566
O5 C27 1.252(3) .
O6 C27 1.269(3) .
C11 C12 1.382(4) .
C11 C16 1.387(4) .
C11 C17 1.506(3) .
C12 C13 1.386(4) .
C13 C14 1.384(4) .
C14 C15 1.385(4) .
C14 C18 1.519(3) .
C15 C16 1.388(4) .
C21 C26 1.381(4) .
C21 C22 1.389(4) .
C21 C27 1.500(3) .
C22 C26 1.385(4) 3_676
C26 C22 1.385(4) 3_676
C31 C32 1.386(4) .
C31 C36 1.399(4) .
C32 C33 1.388(4) .
C33 C34 1.381(5) .
C34 C35 1.373(4) .
C35 C36 1.378(4) .
C41 C42 1.387(4) .
C41 C46 1.389(4) .
C42 C43 1.395(4) .
C43 C44 1.373(5) .
C44 C45 1.361(5) .
C45 C46 1.385(4) .
C51 C56 1.385(4) .
C51 C52 1.390(4) .
C52 C53 1.382(4) .
C53 C54 1.373(5) .
C54 C55 1.375(6) .
C55 C56 1.386(5) .
C60 C61 1.512(4) .
C61 C62 1.386(4) .
C61 C66 1.391(5) .
C62 C63 1.387(5) .
C63 C64 1.371(7) .
C64 C65 1.380(7) .
C65 C66 1.390(5) .
